data_7007143
loop_
_publ_author_name
'Zhang, Xian-Ming'
'Zhao, Yan-Fei'
'Wu, Hai-Shun'
'Batten, Stuart R.'
'Ng, Seik Weng'

_publ_section_title
;
 Syntheses and structures of metal tetrazole coordination polymers.
;
_journal_issue 26
_journal_name_full 'Dalton transactions (Cambridge, England : 2003)'
_journal_page_first 3170
_journal_page_last 3178
_journal_paper_doi 10.1039/b518052j
_journal_year 2006
_chemical_formula_sum 'C2 H3 Ag N4'
_chemical_formula_weight 190.95
_chemical_name_systematic
;
?
;
_space_group_IT_number 15
_symmetry_cell_setting monoclinic
_symmetry_space_group_name_Hall '-C 2yc'
_symmetry_space_group_name_H-M 'C 1 2/c 1'
_atom_sites_solution_hydrogens geom
_atom_sites_solution_primary direct
_atom_sites_solution_secondary difmap
_audit_creation_method SHELXL-97
_cell_angle_alpha 90.00
_cell_angle_beta 100.590(14)
_cell_angle_gamma 90.00
_cell_formula_units_Z 8
_cell_length_a 10.030(9)
_cell_length_b 11.391(10)
_cell_length_c 7.490(7)
_cell_measurement_temperature 298(2)
_cell_volume 841.2(13)
_computing_cell_refinement 'SMART (Bruker, 2001)'
_computing_data_collection 'SMART (Bruker, 2001)'
_computing_data_reduction 'SAINT (Bruker, 2001)'
_computing_molecular_graphics 'ORTEP-II (Johnson, 1976)'
_computing_publication_material 'SHELXL-97 (Sheldrick, 1997)'
_computing_structure_refinement 'SHELXL-97 (Sheldrick, 1997)'
_computing_structure_solution 'SHELXS-97 (Sheldrick, 1990)'
_diffrn_ambient_temperature 298(2)
_diffrn_measured_fraction_theta_full 0.980
_diffrn_measured_fraction_theta_max 0.980
_diffrn_measurement_device_type 'Bruker Apex CCD Diffractometer'
_diffrn_measurement_method '\f and \w scan'
_diffrn_radiation_monochromator graphite
_diffrn_radiation_source 'fine-focus sealed tube'
_diffrn_radiation_type MoK\a
_diffrn_radiation_wavelength 0.71073
_diffrn_reflns_av_R_equivalents 0.0887
_diffrn_reflns_av_sigmaI/netI 0.1170
_diffrn_reflns_limit_h_max 12
_diffrn_reflns_limit_h_min -12
_diffrn_reflns_limit_k_max 14
_diffrn_reflns_limit_k_min -13
_diffrn_reflns_limit_l_max 6
_diffrn_reflns_limit_l_min -9
_diffrn_reflns_number 2420
_diffrn_reflns_theta_full 26.99
_diffrn_reflns_theta_max 26.99
_diffrn_reflns_theta_min 2.73
_diffrn_standards_decay_% 0
_diffrn_standards_interval_count 0
_diffrn_standards_number 0
_exptl_absorpt_coefficient_mu 4.626
_exptl_absorpt_correction_T_max 0.9132
_exptl_absorpt_correction_T_min 0.3793
_exptl_absorpt_correction_type empirical
_exptl_absorpt_process_details 'SADABS, Sheldrick, 1997'
_exptl_crystal_colour grey
_exptl_crystal_density_diffrn 3.016
_exptl_crystal_density_method 'not measured'
_exptl_crystal_description block
_exptl_crystal_F_000 720
_exptl_crystal_size_max 0.26
_exptl_crystal_size_mid 0.06
_exptl_crystal_size_min 0.02
_refine_diff_density_max 1.685
_refine_diff_density_min -1.708
_refine_diff_density_rms 0.302
_refine_ls_extinction_method none
_refine_ls_goodness_of_fit_ref 1.082
_refine_ls_hydrogen_treatment constr
_refine_ls_matrix_type full
_refine_ls_number_parameters 65
_refine_ls_number_reflns 910
_refine_ls_number_restraints 0
_refine_ls_restrained_S_all 1.082
_refine_ls_R_factor_all 0.1447
_refine_ls_R_factor_gt 0.0918
_refine_ls_shift/su_max 0.004
_refine_ls_shift/su_mean 0.000
_refine_ls_structure_factor_coef Fsqd
_refine_ls_weighting_details 'calc w=1/[\s^2^(Fo^2^)+(0.0916P)^2^+0.0000P] where P=(Fo^2^+2Fc^2^)/3'
_refine_ls_weighting_scheme calc
_refine_ls_wR_factor_gt 0.1814
_refine_ls_wR_factor_ref 0.2062
_reflns_number_gt 576
_reflns_number_total 910
_reflns_threshold_expression >2sigma(I)
_cod_data_source_file b518052j.txt
_cod_data_source_block 7
_cod_original_cell_volume 841.1(13)
_cod_original_sg_symbol_H-M C2/c
_cod_database_code 7007143

loop_
_symmetry_equiv_pos_as_xyz
'x, y, z'
'-x, y, -z+1/2'
'x+1/2, y+1/2, z'
'-x+1/2, y+1/2, -z+1/2'
'-x, -y, -z'
'x, -y, z-1/2'
'-x+1/2, -y+1/2, -z'
'x+1/2, -y+1/2, z-1/2'

loop_
_atom_site_label
_atom_site_type_symbol
_atom_site_fract_x
_atom_site_fract_y
_atom_site_fract_z
_atom_site_U_iso_or_equiv
_atom_site_adp_type
_atom_site_occupancy
_atom_site_symmetry_multiplicity
_atom_site_calc_flag
_atom_site_refinement_flags
_atom_site_disorder_assembly
_atom_site_disorder_group
Ag1 Ag 0.12891(13) 0.11954(11) 0.1250(2) 0.0381(6) Uani 1 1 d . . .
N1 N -0.0690(12) 0.1533(11) -0.0637(18) 0.024(3) Uani 1 1 d . . .
N2 N -0.1451(13) 0.0740(12) -0.1699(19) 0.032(4) Uani 1 1 d . . .
N3 N -0.2393(12) 0.1308(11) -0.2861(18) 0.028(3) Uani 1 1 d . . .
N4 N -0.2290(12) 0.2462(10) -0.2509(18) 0.022(3) Uani 1 1 d . . .
C1 C -0.1203(17) 0.2574(15) -0.120(2) 0.032(4) Uani 1 1 d . . .
C2 C -0.0680(15) 0.3701(13) -0.046(2) 0.029(4) Uani 1 1 d . . .
H2A H 0.0292 0.3700 -0.0295 0.043 Uiso 1 1 calc R . .
H2B H -0.0950 0.3826 0.0693 0.043 Uiso 1 1 calc R . .
H2C H -0.1038 0.4318 -0.1280 0.043 Uiso 1 1 calc R . .

loop_
_atom_site_aniso_label
_atom_site_aniso_U_11
_atom_site_aniso_U_22
_atom_site_aniso_U_33
_atom_site_aniso_U_23
_atom_site_aniso_U_13
_atom_site_aniso_U_12
Ag1 0.0321(7) 0.0242(7) 0.0494(10) -0.0011(7) -0.0151(6) -0.0030(6)
N1 0.014(6) 0.021(7) 0.032(8) 0.002(6) -0.010(6) 0.007(5)
N2 0.029(8) 0.018(6) 0.042(10) 0.007(6) -0.012(7) -0.001(6)
N3 0.020(6) 0.038(8) 0.024(7) -0.002(7) 0.001(6) 0.001(6)
N4 0.017(6) 0.015(7) 0.028(8) -0.003(5) -0.012(6) -0.002(4)
C1 0.032(9) 0.036(9) 0.029(9) -0.011(8) 0.008(8) -0.001(7)
C2 0.027(8) 0.031(9) 0.024(8) -0.013(8) -0.009(7) -0.008(7)

loop_
_atom_type_symbol
_atom_type_description
_atom_type_scat_dispersion_real
_atom_type_scat_dispersion_imag
_atom_type_scat_source
C C 0.0033 0.0016 'International Tables Vol C Tables 4.2.6.8 and 6.1.1.4'
H H 0.0000 0.0000 'International Tables Vol C Tables 4.2.6.8 and 6.1.1.4'
N N 0.0061 0.0033 'International Tables Vol C Tables 4.2.6.8 and 6.1.1.4'
Ag Ag -0.8971 1.1015 'International Tables Vol C Tables 4.2.6.8 and 6.1.1.4'

loop_
_geom_angle_atom_site_label_1
_geom_angle_atom_site_label_2
_geom_angle_atom_site_label_3
_geom_angle
_geom_angle_site_symmetry_1
_geom_angle_site_symmetry_3
_geom_angle_publ_flag
N4 Ag1 N2 127.3(4) 8_556 5 ?
N4 Ag1 N1 125.5(4) 8_556 . ?
N2 Ag1 N1 107.2(4) 5 . ?
C1 N1 N2 105.4(12) . . ?
C1 N1 Ag1 126.7(11) . . ?
N2 N1 Ag1 126.6(10) . . ?
N3 N2 N1 108.5(12) . . ?
N3 N2 Ag1 127.1(10) . 5 ?
N1 N2 Ag1 123.8(10) . 5 ?
N2 N3 N4 109.2(12) . . ?
C1 N4 N3 105.2(12) . . ?
C1 N4 Ag1 129.0(10) . 8_455 ?
N3 N4 Ag1 125.7(9) . 8_455 ?
N1 C1 N4 111.4(14) . . ?
N1 C1 C2 124.9(15) . . ?
N4 C1 C2 123.7(15) . . ?
C1 C2 H2A 109.5 . . ?
C1 C2 H2B 109.5 . . ?
H2A C2 H2B 109.5 . . ?
C1 C2 H2C 109.5 . . ?
H2A C2 H2C 109.5 . . ?
H2B C2 H2C 109.5 . . ?

loop_
_geom_bond_atom_site_label_1
_geom_bond_atom_site_label_2
_geom_bond_distance
_geom_bond_site_symmetry_2
_geom_bond_publ_flag
Ag1 N4 2.178(12) 8_556 ?
Ag1 N2 2.231(13) 5 ?
Ag1 N1 2.248(11) . ?
N1 C1 1.33(2) . ?
N1 N2 1.345(19) . ?
N2 N3 1.329(17) . ?
N2 Ag1 2.231(13) 5 ?
N3 N4 1.341(16) . ?
N4 C1 1.331(18) . ?
N4 Ag1 2.178(12) 8_455 ?
C1 C2 1.46(2) . ?
C2 H2A 0.9600 . ?
C2 H2B 0.9600 . ?
C2 H2C 0.9600 . ?
